data_4301957
loop_
_publ_author_name
'Andr\'es G. Algarra'
'Maxim N. Sokolov'
'Javier Gonz\'alez-Platas'
'Mar\'ia Jes\'us Fern\'andez-Trujillo'
'Manuel G. Basallote'
'Rita Hern\'andez-Molina'

_publ_section_title
;
Synthesis, Reactivity, and Kinetics of Substitution in W3PdSe4 Cuboidal
Clusters. A Reexamination of the Kinetics of Substitution of the Related
W3S4 Cluster with Thiocyanate
;
_journal_name_full 'Inorganic Chemistry'
_journal_page_first 3639
_journal_page_last 3649
_journal_paper_doi 10.1021/ic802150x
_journal_volume 48
_journal_year 2009
_chemical_formula_moiety 'O18 Pd2 Se8 W6, 8(C7 H7 O3 S), 18(O)'
_chemical_formula_sum 'C56 H128 O60 Pd2 S8 Se8 W6'
_chemical_formula_weight 3965.64
_chemical_name_systematic
;
  ?
;
_space_group_IT_number 2
_symmetry_cell_setting triclinic
_symmetry_space_group_name_Hall '-P 1'
_symmetry_space_group_name_H-M 'P -1'
_atom_sites_solution_hydrogens geom
_atom_sites_solution_primary direct
_atom_sites_solution_secondary difmap
_audit_creation_method SHELXL-97
_cell_angle_alpha 77.862(5)
_cell_angle_beta 84.503(5)
_cell_angle_gamma 82.573(5)
_cell_formula_units_Z 1
_cell_length_a 11.7366(9)
_cell_length_b 15.0088(14)
_cell_length_c 16.4770(16)
_cell_measurement_temperature 293(2)
_cell_volume 2806.7(4)
_computing_cell_refinement 'HKL Scalepack (Otwinowski & Minor 1997)'
_computing_data_collection 'Collect (Bruker AXS BV, 1997-2004)'
_computing_data_reduction 'HKL Denzo and Scalepack (Otwinowski & Minor 1997)'
_computing_structure_refinement 'SHELXL-97 (Sheldrick, 1997)'
_computing_structure_solution 'SIR2004 (Altomare et al., 2005)'
_diffrn_ambient_temperature 293(2)
_diffrn_detector_area_resol_mean 9
_diffrn_measured_fraction_theta_full 0.956
_diffrn_measured_fraction_theta_max 0.956
_diffrn_measurement_device_type KappaCCD
_diffrn_measurement_method CCD
_diffrn_radiation_monochromator graphite
_diffrn_radiation_source 'fine-focus sealed tube'
_diffrn_radiation_type MoK\a
_diffrn_radiation_wavelength 0.71073
_diffrn_reflns_av_R_equivalents 0.0857
_diffrn_reflns_av_sigmaI/netI 0.1338
_diffrn_reflns_limit_h_max 15
_diffrn_reflns_limit_h_min -15
_diffrn_reflns_limit_k_max 19
_diffrn_reflns_limit_k_min -20
_diffrn_reflns_limit_l_max 22
_diffrn_reflns_limit_l_min -21
_diffrn_reflns_number 50096
_diffrn_reflns_theta_full 28.67
_diffrn_reflns_theta_max 28.67
_diffrn_reflns_theta_min 1.27
_exptl_absorpt_coefficient_mu 9.268
_exptl_absorpt_correction_T_max 0.523
_exptl_absorpt_correction_T_min 0.312
_exptl_absorpt_correction_type multi-scan
_exptl_crystal_colour 'dark red'
_exptl_crystal_density_diffrn 2.346
_exptl_crystal_density_method 'not measured'
_exptl_crystal_description prism
_exptl_crystal_F_000 1880
_exptl_crystal_size_max 0.13
_exptl_crystal_size_mid 0.11
_exptl_crystal_size_min 0.07
_refine_diff_density_max 1.817
_refine_diff_density_min -2.926
_refine_diff_density_rms 0.609
_refine_ls_extinction_method none
_refine_ls_goodness_of_fit_ref 1.000
_refine_ls_hydrogen_treatment constr
_refine_ls_matrix_type full
_refine_ls_number_parameters 635
_refine_ls_number_reflns 13819
_refine_ls_number_restraints 0
_refine_ls_restrained_S_all 1.000
_refine_ls_R_factor_all 0.0926
_refine_ls_R_factor_gt 0.0452
_refine_ls_shift/su_max 0.000
_refine_ls_shift/su_mean 0.000
_refine_ls_structure_factor_coef Fsqd
_refine_ls_weighting_details 'calc w=1/[\s^2^(Fo^2^)+(0.0600P)^2^+0.0000P] where P=(Fo^2^+2Fc^2^)/3'
_refine_ls_weighting_scheme calc
_refine_ls_wR_factor_gt 0.1001
_refine_ls_wR_factor_ref 0.1457
_reflns_number_gt 9106
_reflns_number_total 13819
_reflns_threshold_expression >2sigma(I)
_cod_data_source_file ic802150x_si_002.cif
_cod_data_source_block w3se4pd
_cod_depositor_comments
;
The following automatic conversions were performed:
'_symmetry_cell_setting' value 'Triclinic' changed to 'triclinic'
according to '/home/saulius/struct/CIF-dictionaries/cif_core.dic'
dictionary named 'cif_core.dic' version 2.4.1 from 2010-06-29.

Automatic conversion script
Id: cif_fix_enum 1527 2010-12-29 10:47:43Z saulius 
;
_cod_database_code 4301957

loop_
_symmetry_equiv_pos_as_xyz
'x, y, z'
'-x, -y, -z'

loop_
_atom_site_label
_atom_site_type_symbol
_atom_site_fract_x
_atom_site_fract_y
_atom_site_fract_z
_atom_site_U_iso_or_equiv
_atom_site_adp_type
_atom_site_occupancy
_atom_site_symmetry_multiplicity
_atom_site_calc_flag
_atom_site_refinement_flags
_atom_site_disorder_assembly
_atom_site_disorder_group
W1 W 0.06978(3) 0.27438(3) 0.09968(2) 0.01868(11) Uani 1 1 d . . .
W2 W 0.16355(3) 0.26255(3) -0.05844(3) 0.02045(12) Uani 1 1 d . . .
W3 W -0.07673(3) 0.29887(3) -0.02801(2) 0.01834(11) Uani 1 1 d . . .
Pd1 Pd 0.07261(6) 0.43450(5) -0.03308(5) 0.02327(19) Uani 1 1 d . . .
Se1 Se -0.09643(8) 0.39621(6) 0.07836(6) 0.0204(2) Uani 1 1 d . . .
Se2 Se 0.03443(8) 0.37217(7) -0.15334(6) 0.0260(2) Uani 1 1 d . . .
Se3 Se 0.03855(8) 0.15168(6) 0.02623(6) 0.0215(2) Uani 1 1 d . . .
Se4 Se 0.24189(8) 0.34606(7) 0.03471(7) 0.0249(2) Uani 1 1 d . . .
O1 O 0.1857(6) 0.1661(5) 0.1675(5) 0.0311(17) Uani 1 1 d . . .
O2 O -0.0451(6) 0.2025(5) 0.1962(4) 0.0301(17) Uani 1 1 d . . .
O3 O 0.0969(6) 0.3344(5) 0.2053(4) 0.0313(17) Uani 1 1 d . . .
O4 O 0.3049(6) 0.1556(5) -0.0246(5) 0.0326(18) Uani 1 1 d . . .
O5 O 0.1754(6) 0.1748(5) -0.1507(5) 0.038(2) Uani 1 1 d . . .
O6 O 0.3061(6) 0.3119(5) -0.1455(5) 0.041(2) Uani 1 1 d . . .
O7 O -0.2249(5) 0.2406(4) 0.0468(4) 0.0265(17) Uani 1 1 d . . .
O8 O -0.2241(5) 0.3913(5) -0.0800(4) 0.0283(17) Uani 1 1 d . . .
O9 O -0.1514(6) 0.2183(5) -0.1000(4) 0.0295(17) Uani 1 1 d . . .
S1 S 0.3525(2) 0.44903(19) 0.24069(19) 0.0321(7) Uani 1 1 d . . .
O11 O 0.2416(6) 0.4604(5) 0.2068(5) 0.039(2) Uani 1 1 d . . .
O12 O 0.4091(6) 0.5325(5) 0.2154(5) 0.040(2) Uani 1 1 d . . .
O13 O 0.4247(7) 0.3696(5) 0.2220(6) 0.050(2) Uani 1 1 d . . .
C11 C 0.3272(10) 0.4304(7) 0.3494(7) 0.034(3) Uani 1 1 d . . .
C12 C 0.2327(15) 0.4031(17) 0.3874(10) 0.125(9) Uani 1 1 d . . .
H12 H 0.1750 0.3946 0.3557 0.150 Uiso 1 1 calc R . .
C13 C 0.2130(16) 0.3856(18) 0.4738(12) 0.134(10) Uani 1 1 d . . .
H13 H 0.1449 0.3634 0.4984 0.161 Uiso 1 1 calc R . .
C14 C 0.2896(18) 0.4004(10) 0.5202(10) 0.075(5) Uani 1 1 d . . .
C15 C 0.3903(18) 0.4253(14) 0.4815(12) 0.106(7) Uani 1 1 d . . .
H15 H 0.4489 0.4325 0.5130 0.127 Uiso 1 1 calc R . .
C16 C 0.4076(16) 0.4397(15) 0.3990(11) 0.106(7) Uani 1 1 d . . .
H16 H 0.4783 0.4569 0.3746 0.127 Uiso 1 1 calc R . .
C17 C 0.2640(16) 0.3848(11) 0.6148(10) 0.093(6) Uani 1 1 d . . .
H17A H 0.2036 0.4301 0.6281 0.140 Uiso 1 1 calc R . .
H17B H 0.3321 0.3897 0.6407 0.140 Uiso 1 1 calc R . .
H17C H 0.2401 0.3248 0.6348 0.140 Uiso 1 1 calc R . .
S2 S -0.0101(2) 0.04135(18) 0.76684(18) 0.0291(6) Uani 1 1 d . . .
O21 O 0.0817(6) -0.0292(5) 0.7950(5) 0.0364(19) Uani 1 1 d . . .
O22 O -0.1220(6) 0.0072(5) 0.7775(5) 0.042(2) Uani 1 1 d . . .
O23 O -0.0107(6) 0.1209(5) 0.8051(5) 0.0372(19) Uani 1 1 d . . .
C21 C 0.0195(9) 0.0788(7) 0.6592(7) 0.033(3) Uani 1 1 d . . .
C22 C -0.0641(11) 0.0901(9) 0.6050(9) 0.051(3) Uani 1 1 d . . .
H22 H -0.1393 0.0802 0.6246 0.061 Uiso 1 1 calc R . .
C23 C -0.0361(12) 0.1168(10) 0.5193(9) 0.061(4) Uani 1 1 d . . .
H23 H -0.0926 0.1221 0.4821 0.073 Uiso 1 1 calc R . .
C24 C 0.0719(12) 0.1350(9) 0.4899(8) 0.047(3) Uani 1 1 d . . .
C25 C 0.1532(12) 0.1261(10) 0.5454(9) 0.063(4) Uani 1 1 d . . .
H25 H 0.2275 0.1391 0.5259 0.076 Uiso 1 1 calc R . .
C26 C 0.1281(10) 0.0980(10) 0.6307(8) 0.057(4) Uani 1 1 d . . .
H26 H 0.1849 0.0924 0.6676 0.068 Uiso 1 1 calc R . .
C27 C 0.0996(13) 0.1650(12) 0.3955(9) 0.082(5) Uani 1 1 d . . .
H27A H 0.1795 0.1744 0.3849 0.123 Uiso 1 1 calc R . .
H27B H 0.0528 0.2212 0.3750 0.123 Uiso 1 1 calc R . .
H27C H 0.0838 0.1182 0.3678 0.123 Uiso 1 1 calc R . .
S3 S 0.1823(3) 0.6356(2) 0.67663(19) 0.0411(8) Uani 1 1 d . . .
O31 O 0.1772(7) 0.7277(6) 0.6914(6) 0.060(3) Uani 1 1 d . . .
O32 O 0.2872(8) 0.5809(8) 0.7019(6) 0.079(3) Uani 1 1 d . . .
O33 O 0.0815(7) 0.5921(6) 0.7113(5) 0.054(2) Uani 1 1 d . . .
C31 C 0.1835(9) 0.6460(7) 0.5675(7) 0.034(3) Uani 1 1 d . . .
C32 C 0.2740(13) 0.6814(10) 0.5177(9) 0.066(4) Uani 1 1 d . . .
H32 H 0.3351 0.6976 0.5413 0.080 Uiso 1 1 calc R . .
C33 C 0.2739(15) 0.6928(10) 0.4332(10) 0.073(5) Uani 1 1 d . . .
H33 H 0.3349 0.7176 0.3995 0.088 Uiso 1 1 calc R . .
C34 C 0.1869(15) 0.6685(11) 0.3981(8) 0.067(5) Uani 1 1 d . . .
C35 C 0.0994(14) 0.6327(14) 0.4488(12) 0.093(6) Uani 1 1 d . . .
H35 H 0.0394 0.6148 0.4253 0.111 Uiso 1 1 calc R . .
C36 C 0.0962(11) 0.6220(12) 0.5327(9) 0.069(5) Uani 1 1 d . . .
H36 H 0.0342 0.5982 0.5659 0.082 Uiso 1 1 calc R . .
C37 C 0.1852(19) 0.6862(15) 0.3056(10) 0.140(10) Uani 1 1 d . . .
H37A H 0.2583 0.7039 0.2806 0.209 Uiso 1 1 calc R . .
H37B H 0.1255 0.7345 0.2880 0.209 Uiso 1 1 calc R . .
H37C H 0.1708 0.6314 0.2888 0.209 Uiso 1 1 calc R . .
S4 S 0.4707(3) 0.1254(3) 0.7604(2) 0.0503(9) Uani 1 1 d . . .
O41 O 0.3605(7) 0.0906(7) 0.7805(7) 0.073(3) Uani 1 1 d . . .
O42 O 0.4640(9) 0.2202(7) 0.7646(7) 0.083(4) Uani 1 1 d . . .
O43 O 0.5549(10) 0.0666(10) 0.8121(7) 0.119(5) Uani 1 1 d . . .
C41 C 0.5159(9) 0.1172(8) 0.6561(8) 0.038(3) Uani 1 1 d . . .
C42 C 0.6065(10) 0.0578(9) 0.6386(9) 0.051(3) Uani 1 1 d . . .
H42 H 0.6452 0.0183 0.6811 0.062 Uiso 1 1 calc R . .
C43 C 0.6407(12) 0.0568(10) 0.5557(10) 0.060(4) Uani 1 1 d . . .
H43 H 0.7088 0.0214 0.5437 0.072 Uiso 1 1 calc R . .
C44 C 0.5800(12) 0.1048(10) 0.4912(9) 0.055(4) Uani 1 1 d . . .
C45 C 0.4854(12) 0.1600(10) 0.5125(10) 0.062(4) Uani 1 1 d . . .
H45 H 0.4416 0.1944 0.4702 0.074 Uiso 1 1 calc R . .
C46 C 0.4514(12) 0.1675(10) 0.5928(9) 0.058(4) Uani 1 1 d . . .
H46 H 0.3858 0.2059 0.6046 0.070 Uiso 1 1 calc R . .
C47 C 0.6168(13) 0.0992(12) 0.4018(9) 0.081(5) Uani 1 1 d . . .
H47A H 0.6941 0.1151 0.3889 0.121 Uiso 1 1 calc R . .
H47B H 0.5659 0.1411 0.3657 0.121 Uiso 1 1 calc R . .
H47C H 0.6140 0.0379 0.3942 0.121 Uiso 1 1 calc R . .
O1W O 0.3731(6) 0.7293(5) 0.1364(5) 0.046(2) Uani 1 1 d . . .
O2W O 0.6349(6) 0.5243(5) 0.1588(5) 0.047(2) Uani 1 1 d . . .
O3W O 0.6538(7) 0.2735(6) 0.1899(6) 0.054(2) Uani 1 1 d . . .
O4W O 0.2826(7) 0.9888(5) 0.0757(6) 0.052(2) Uani 1 1 d . . .
O5W O 0.6023(7) 0.4365(6) 0.0261(6) 0.063(3) Uani 1 1 d . . .
O6W O 0.7659(8) 0.0642(5) 0.0699(6) 0.065(3) Uani 1 1 d . . .
O7W O 0.3538(7) 0.1930(6) 0.2475(6) 0.063(3) Uani 1 1 d . . .
O8W O 0.5472(9) 0.1139(7) 0.1751(8) 0.089(4) Uani 1 1 d . . .
O9W O 0.5010(8) 0.1955(10) 0.0116(8) 0.121(5) Uani 1 1 d . . .

loop_
_atom_site_aniso_label
_atom_site_aniso_U_11
_atom_site_aniso_U_22
_atom_site_aniso_U_33
_atom_site_aniso_U_23
_atom_site_aniso_U_13
_atom_site_aniso_U_12
W1 0.0196(2) 0.0186(2) 0.0183(2) -0.00376(17) -0.00179(16) -0.00338(16)
W2 0.0185(2) 0.0207(2) 0.0229(2) -0.00739(18) 0.00187(16) -0.00235(16)
W3 0.0175(2) 0.0193(2) 0.0190(2) -0.00547(17) -0.00141(16) -0.00213(16)
Pd1 0.0245(4) 0.0196(4) 0.0256(5) -0.0055(3) 0.0025(3) -0.0038(3)
Se1 0.0209(5) 0.0189(5) 0.0217(6) -0.0055(4) 0.0017(4) -0.0030(4)
Se2 0.0284(5) 0.0298(6) 0.0188(6) -0.0038(5) 0.0003(4) -0.0030(4)
Se3 0.0215(5) 0.0175(5) 0.0261(6) -0.0056(4) -0.0015(4) -0.0024(4)
Se4 0.0214(5) 0.0271(6) 0.0283(6) -0.0075(5) -0.0012(4) -0.0074(4)
O1 0.033(4) 0.026(4) 0.035(5) -0.003(3) -0.016(3) -0.002(3)
O2 0.042(4) 0.027(4) 0.020(4) -0.002(3) 0.005(3) -0.008(3)
O3 0.038(4) 0.029(4) 0.029(4) -0.006(3) -0.006(3) -0.008(3)
O4 0.026(4) 0.030(4) 0.038(5) -0.007(4) 0.000(3) 0.009(3)
O5 0.030(4) 0.044(5) 0.048(5) -0.030(4) 0.005(4) -0.004(3)
O6 0.033(4) 0.043(5) 0.047(5) -0.017(4) 0.026(4) -0.010(4)
O7 0.021(3) 0.027(4) 0.034(4) -0.007(3) -0.004(3) -0.010(3)
O8 0.022(4) 0.034(4) 0.029(4) -0.005(3) -0.013(3) 0.003(3)
O9 0.033(4) 0.029(4) 0.029(4) -0.009(3) -0.006(3) -0.004(3)
S1 0.0250(14) 0.0334(16) 0.0385(18) -0.0061(14) -0.0069(12) -0.0042(12)
O11 0.031(4) 0.048(5) 0.039(5) -0.007(4) -0.006(4) -0.015(4)
O12 0.031(4) 0.033(4) 0.053(6) -0.001(4) -0.003(4) -0.010(3)
O13 0.047(5) 0.044(5) 0.061(6) -0.019(5) -0.004(4) 0.003(4)
C11 0.045(7) 0.024(6) 0.035(7) -0.005(5) -0.007(6) -0.004(5)
C12 0.082(12) 0.27(3) 0.035(10) -0.026(14) -0.008(9) -0.092(16)
C13 0.075(13) 0.28(3) 0.051(13) -0.041(17) 0.011(10) -0.048(16)
C14 0.138(16) 0.053(10) 0.036(9) -0.009(8) -0.029(10) 0.001(10)
C15 0.127(17) 0.142(19) 0.056(13) 0.007(12) -0.024(12) -0.072(15)
C16 0.095(13) 0.19(2) 0.046(11) -0.007(13) -0.013(10) -0.083(14)
C17 0.140(17) 0.083(13) 0.056(12) -0.020(10) -0.024(11) 0.014(11)
S2 0.0307(14) 0.0265(15) 0.0315(16) -0.0072(13) -0.0022(12) -0.0059(12)
O21 0.033(4) 0.033(4) 0.042(5) -0.004(4) -0.007(4) -0.004(3)
O22 0.036(4) 0.043(5) 0.047(5) -0.001(4) 0.000(4) -0.016(4)
O23 0.035(4) 0.038(5) 0.043(5) -0.025(4) 0.002(4) -0.001(3)
C21 0.036(6) 0.029(6) 0.038(7) -0.009(5) -0.001(5) -0.012(5)
C22 0.044(7) 0.058(9) 0.051(9) -0.004(7) -0.008(7) -0.014(6)
C23 0.062(9) 0.080(11) 0.038(9) 0.006(8) -0.023(7) -0.008(8)
C24 0.061(9) 0.050(8) 0.026(7) -0.005(6) 0.000(6) 0.006(7)
C25 0.049(8) 0.097(12) 0.041(9) -0.007(8) 0.008(7) -0.025(8)
C26 0.039(7) 0.093(11) 0.036(8) -0.001(8) -0.009(6) -0.013(7)
C27 0.090(12) 0.118(14) 0.029(9) 0.000(9) -0.007(8) 0.001(10)
S3 0.0427(17) 0.053(2) 0.0296(18) -0.0157(15) 0.0021(14) -0.0023(15)
O31 0.065(6) 0.070(7) 0.050(6) -0.030(5) 0.019(5) -0.020(5)
O32 0.058(6) 0.120(9) 0.050(7) -0.014(6) -0.018(5) 0.027(6)
O33 0.071(6) 0.046(5) 0.042(6) -0.011(4) 0.017(5) -0.013(5)
C31 0.042(7) 0.035(6) 0.022(6) -0.008(5) 0.005(5) 0.002(5)
C32 0.069(10) 0.085(11) 0.050(10) -0.015(9) 0.008(8) -0.032(9)
C33 0.097(13) 0.072(11) 0.044(10) -0.001(9) 0.024(10) -0.024(10)
C34 0.092(12) 0.077(11) 0.021(8) -0.011(8) -0.001(8) 0.037(9)
C35 0.068(11) 0.148(18) 0.077(14) -0.055(13) -0.020(10) -0.003(11)
C36 0.046(8) 0.131(15) 0.039(9) -0.029(9) -0.008(7) -0.026(9)
C37 0.18(2) 0.17(2) 0.035(11) -0.007(13) -0.006(12) 0.082(17)
S4 0.0321(16) 0.075(3) 0.052(2) -0.035(2) 0.0030(15) -0.0029(16)
O41 0.051(6) 0.087(7) 0.093(9) -0.048(7) 0.023(6) -0.021(5)
O42 0.088(7) 0.085(8) 0.098(9) -0.070(7) 0.036(7) -0.032(6)
O43 0.089(8) 0.206(14) 0.044(7) -0.033(8) -0.017(6) 0.073(9)
C41 0.029(6) 0.046(7) 0.044(8) -0.021(6) 0.006(6) -0.008(5)
C42 0.041(7) 0.065(9) 0.045(9) -0.014(7) -0.003(6) 0.010(6)
C43 0.051(8) 0.064(10) 0.066(11) -0.026(9) 0.007(8) 0.008(7)
C44 0.056(9) 0.061(10) 0.052(10) -0.010(8) -0.013(7) -0.019(8)
C45 0.066(10) 0.066(10) 0.054(10) -0.007(8) -0.025(8) -0.009(8)
C46 0.057(9) 0.069(10) 0.054(10) -0.026(8) -0.010(7) 0.001(7)
C47 0.083(11) 0.123(15) 0.039(9) -0.027(10) 0.011(8) -0.018(10)
O1W 0.040(5) 0.042(5) 0.057(6) -0.010(4) -0.011(4) -0.006(4)
O2W 0.040(5) 0.034(5) 0.061(6) 0.000(4) 0.006(4) -0.008(4)
O3W 0.043(5) 0.073(6) 0.054(6) -0.030(5) 0.008(4) -0.021(4)
O4W 0.052(5) 0.041(5) 0.062(7) -0.008(5) -0.013(5) -0.003(4)
O5W 0.052(5) 0.063(6) 0.066(7) -0.011(5) 0.003(5) 0.014(5)
O6W 0.090(7) 0.029(5) 0.075(8) 0.000(5) -0.003(6) -0.019(5)
O7W 0.049(5) 0.056(6) 0.088(8) -0.008(5) -0.029(5) -0.009(4)
O8W 0.092(8) 0.070(7) 0.102(10) -0.014(7) 0.008(7) -0.014(6)
O9W 0.045(6) 0.201(14) 0.104(10) 0.031(10) -0.020(6) -0.053(8)

loop_
_atom_type_symbol
_atom_type_description
_atom_type_scat_dispersion_real
_atom_type_scat_dispersion_imag
_atom_type_scat_source
C C 0.0033 0.0016 'International Tables Vol C Tables 4.2.6.8 and 6.1.1.4'
H H 0.0000 0.0000 'International Tables Vol C Tables 4.2.6.8 and 6.1.1.4'
O O 0.0106 0.0060 'International Tables Vol C Tables 4.2.6.8 and 6.1.1.4'
Pd Pd -0.9988 1.0072 'International Tables Vol C Tables 4.2.6.8 and 6.1.1.4'
S S 0.1246 0.1234 'International Tables Vol C Tables 4.2.6.8 and 6.1.1.4'
Se Se -0.0929 2.2259 'International Tables Vol C Tables 4.2.6.8 and 6.1.1.4'
W W -0.8490 6.8722 'International Tables Vol C Tables 4.2.6.8 and 6.1.1.4'

loop_
_geom_angle_atom_site_label_1
_geom_angle_atom_site_label_2
_geom_angle_atom_site_label_3
_geom_angle
_geom_angle_site_symmetry_1
_geom_angle_site_symmetry_3
_geom_angle_publ_flag
O1 W1 O2 77.1(3) . . ?
O1 W1 O3 79.2(3) . . ?
O2 W1 O3 79.2(2) . . ?
O1 W1 Se4 87.17(18) . . ?
O2 W1 Se4 159.0(2) . . ?
O3 W1 Se4 84.40(17) . . ?
O1 W1 Se3 82.77(18) . . ?
O2 W1 Se3 82.74(18) . . ?
O3 W1 Se3 156.86(18) . . ?
Se4 W1 Se3 109.22(4) . . ?
O1 W1 Se1 157.5(2) . . ?
O2 W1 Se1 84.81(19) . . ?
O3 W1 Se1 84.43(19) . . ?
Se4 W1 Se1 106.59(3) . . ?
Se3 W1 Se1 108.24(4) . . ?
O1 W1 W2 97.31(19) . . ?
O2 W1 W2 138.70(18) . . ?
O3 W1 W2 140.76(17) . . ?
Se4 W1 W2 56.36(3) . . ?
Se3 W1 W2 56.00(2) . . ?
Se1 W1 W2 105.08(3) . . ?
O1 W1 W3 138.56(18) . . ?
O2 W1 W3 96.06(19) . . ?
O3 W1 W3 140.35(18) . . ?
Se4 W1 W3 104.91(3) . . ?
Se3 W1 W3 55.79(3) . . ?
Se1 W1 W3 55.92(3) . . ?
W2 W1 W3 61.171(15) . . ?
O1 W1 Pd1 140.85(18) . . ?
O2 W1 Pd1 141.78(19) . . ?
O3 W1 Pd1 100.25(18) . . ?
Se4 W1 Pd1 54.15(3) . . ?
Se3 W1 Pd1 102.89(3) . . ?
Se1 W1 Pd1 57.33(3) . . ?
W2 W1 Pd1 58.456(19) . . ?
W3 W1 Pd1 60.00(2) . . ?
O4 W2 O5 74.1(3) . . ?
O4 W2 O6 77.5(3) . . ?
O5 W2 O6 77.2(3) . . ?
O4 W2 Se3 85.33(18) . . ?
O5 W2 Se3 85.11(19) . . ?
O6 W2 Se3 158.11(19) . . ?
O4 W2 Se4 86.1(2) . . ?
O5 W2 Se4 154.89(18) . . ?
O6 W2 Se4 83.6(2) . . ?
Se3 W2 Se4 108.92(4) . . ?
O4 W2 Se2 156.5(2) . . ?
O5 W2 Se2 85.9(2) . . ?
O6 W2 Se2 86.3(2) . . ?
Se3 W2 Se2 105.41(3) . . ?
Se4 W2 Se2 109.16(4) . . ?
O4 W2 W1 98.54(19) . . ?
O5 W2 W1 141.46(19) . . ?
O6 W2 W1 139.3(2) . . ?
Se3 W2 W1 56.39(3) . . ?
Se4 W2 W1 55.65(2) . . ?
Se2 W2 W1 104.80(3) . . ?
O4 W2 Pd1 141.8(2) . . ?
O5 W2 Pd1 141.3(2) . . ?
O6 W2 Pd1 94.91(19) . . ?
Se3 W2 Pd1 106.97(3) . . ?
Se4 W2 Pd1 55.79(3) . . ?
Se2 W2 Pd1 55.65(3) . . ?
W1 W2 Pd1 63.12(2) . . ?
O4 W2 W3 140.59(18) . . ?
O5 W2 W3 101.92(18) . . ?
O6 W2 W3 140.9(2) . . ?
Se3 W2 W3 55.34(2) . . ?
Se4 W2 W3 103.19(3) . . ?
Se2 W2 W3 54.95(2) . . ?
W1 W2 W3 59.724(14) . . ?
Pd1 W2 W3 61.079(19) . . ?
O9 W3 O8 76.5(3) . . ?
O9 W3 O7 71.8(2) . . ?
O8 W3 O7 77.1(2) . . ?
O9 W3 Se2 90.83(18) . . ?
O8 W3 Se2 85.11(18) . . ?
O7 W3 Se2 157.48(18) . . ?
O9 W3 Se3 84.04(19) . . ?
O8 W3 Se3 157.83(17) . . ?
O7 W3 Se3 86.86(18) . . ?
Se2 W3 Se3 105.98(4) . . ?
O9 W3 Se1 150.68(17) . . ?
O8 W3 Se1 84.39(18) . . ?
O7 W3 Se1 82.43(17) . . ?
Se2 W3 Se1 109.70(4) . . ?
Se3 W3 Se1 108.81(4) . . ?
O9 W3 W1 139.69(19) . . ?
O8 W3 W1 140.52(18) . . ?
O7 W3 W1 97.67(18) . . ?
Se2 W3 W1 104.84(3) . . ?
Se3 W3 W1 56.13(3) . . ?
Se1 W3 W1 56.19(3) . . ?
O9 W3 W2 105.27(17) . . ?
O8 W3 W2 140.51(17) . . ?
O7 W3 W2 141.82(18) . . ?
Se2 W3 W2 55.62(3) . . ?
Se3 W3 W2 55.28(2) . . ?
Se1 W3 W2 103.62(3) . . ?
W1 W3 W2 59.105(15) . . ?
O9 W3 Pd1 145.61(18) . . ?
O8 W3 Pd1 97.37(17) . . ?
O7 W3 Pd1 140.63(17) . . ?
Se2 W3 Pd1 54.80(3) . . ?
Se3 W3 Pd1 104.71(3) . . ?
Se1 W3 Pd1 58.20(3) . . ?
W1 W3 Pd1 61.96(2) . . ?
W2 W3 Pd1 58.472(19) . . ?
Se2 Pd1 Se4 110.42(4) . . ?
Se2 Pd1 Se1 110.02(5) . 2_565 ?
Se4 Pd1 Se1 112.10(4) . 2_565 ?
Se2 Pd1 Se1 105.95(4) . . ?
Se4 Pd1 Se1 103.00(4) . . ?
Se1 Pd1 Se1 115.01(4) 2_565 . ?
Se2 Pd1 W2 56.46(3) . . ?
Se4 Pd1 W2 56.29(3) . . ?
Se1 Pd1 W2 142.98(4) 2_565 . ?
Se1 Pd1 W2 102.01(3) . . ?
Se2 Pd1 Pd1 124.98(5) . 2_565 ?
Se4 Pd1 Pd1 123.88(5) . 2_565 ?
Se1 Pd1 Pd1 58.71(3) 2_565 2_565 ?
Se1 Pd1 Pd1 56.30(3) . 2_565 ?
W2 Pd1 Pd1 158.31(4) . 2_565 ?
Se2 Pd1 W3 54.90(3) . . ?
Se4 Pd1 W3 103.07(3) . . ?
Se1 Pd1 W3 144.83(4) 2_565 . ?
Se1 Pd1 W3 54.12(3) . . ?
W2 Pd1 W3 60.449(19) . . ?
Pd1 Pd1 W3 101.40(4) 2_565 . ?
Se2 Pd1 W1 101.71(4) . . ?
Se4 Pd1 W1 53.95(3) . . ?
Se1 Pd1 W1 148.27(4) 2_565 . ?
Se1 Pd1 W1 53.62(3) . . ?
W2 Pd1 W1 58.42(2) . . ?
Pd1 Pd1 W1 102.80(4) 2_565 . ?
W3 Pd1 W1 58.042(19) . . ?
W3 Se1 W1 67.89(3) . . ?
W3 Se1 Pd1 119.33(4) . 2_565 ?
W1 Se1 Pd1 123.00(4) . 2_565 ?
W3 Se1 Pd1 67.68(3) . . ?
W1 Se1 Pd1 69.05(3) . . ?
Pd1 Se1 Pd1 64.99(4) 2_565 . ?
Pd1 Se2 W3 70.30(3) . . ?
Pd1 Se2 W2 67.89(3) . . ?
W3 Se2 W2 69.43(3) . . ?
W2 Se3 W3 69.38(3) . . ?
W2 Se3 W1 67.61(3) . . ?
W3 Se3 W1 68.08(3) . . ?
W1 Se4 Pd1 71.90(3) . . ?
W1 Se4 W2 67.99(3) . . ?
Pd1 Se4 W2 67.92(3) . . ?
O11 S1 O13 112.4(5) . . ?
O11 S1 O12 111.2(5) . . ?
O13 S1 O12 112.3(5) . . ?
O11 S1 C11 106.8(5) . . ?
O13 S1 C11 106.8(5) . . ?
O12 S1 C11 106.9(5) . . ?
C12 C11 C16 115.3(13) . . ?
C12 C11 S1 122.7(11) . . ?
C16 C11 S1 122.0(10) . . ?
C11 C12 C13 123.1(15) . . ?
C11 C12 H12 118.4 . . ?
C13 C12 H12 118.4 . . ?
C14 C13 C12 120.2(17) . . ?
C14 C13 H13 119.9 . . ?
C12 C13 H13 119.9 . . ?
C13 C14 C15 117.0(17) . . ?
C13 C14 C17 119.4(18) . . ?
C15 C14 C17 123.5(17) . . ?
C16 C15 C14 121.2(17) . . ?
C16 C15 H15 119.4 . . ?
C14 C15 H15 119.4 . . ?
C15 C16 C11 122.8(16) . . ?
C15 C16 H16 118.6 . . ?
C11 C16 H16 118.6 . . ?
C14 C17 H17A 109.5 . . ?
C14 C17 H17B 109.5 . . ?
H17A C17 H17B 109.5 . . ?
C14 C17 H17C 109.5 . . ?
H17A C17 H17C 109.5 . . ?
H17B C17 H17C 109.5 . . ?
O21 S2 O22 112.7(4) . . ?
O21 S2 O23 111.4(5) . . ?
O22 S2 O23 112.1(4) . . ?
O21 S2 C21 106.7(5) . . ?
O22 S2 C21 106.7(5) . . ?
O23 S2 C21 106.9(5) . . ?
C22 C21 C26 120.0(12) . . ?
C22 C21 S2 121.3(9) . . ?
C26 C21 S2 118.7(9) . . ?
C21 C22 C23 119.6(12) . . ?
C21 C22 H22 120.2 . . ?
C23 C22 H22 120.2 . . ?
C24 C23 C22 121.0(13) . . ?
C24 C23 H23 119.5 . . ?
C22 C23 H23 119.5 . . ?
C23 C24 C25 118.4(12) . . ?
C23 C24 C27 119.7(13) . . ?
C25 C24 C27 121.8(13) . . ?
C24 C25 C26 121.7(12) . . ?
C24 C25 H25 119.2 . . ?
C26 C25 H25 119.2 . . ?
C21 C26 C25 119.2(12) . . ?
C21 C26 H26 120.4 . . ?
C25 C26 H26 120.4 . . ?
C24 C27 H27A 109.5 . . ?
C24 C27 H27B 109.5 . . ?
H27A C27 H27B 109.5 . . ?
C24 C27 H27C 109.5 . . ?
H27A C27 H27C 109.5 . . ?
H27B C27 H27C 109.5 . . ?
O32 S3 O33 112.7(6) . . ?
O32 S3 O31 112.0(6) . . ?
O33 S3 O31 112.5(5) . . ?
O32 S3 C31 106.5(6) . . ?
O33 S3 C31 106.0(5) . . ?
O31 S3 C31 106.4(5) . . ?
C36 C31 C32 119.5(12) . . ?
C36 C31 S3 121.2(9) . . ?
C32 C31 S3 119.2(10) . . ?
C33 C32 C31 119.8(14) . . ?
C33 C32 H32 120.1 . . ?
C31 C32 H32 120.1 . . ?
C34 C33 C32 120.9(14) . . ?
C34 C33 H33 119.6 . . ?
C32 C33 H33 119.6 . . ?
C33 C34 C35 118.1(14) . . ?
C33 C34 C37 120.0(18) . . ?
C35 C34 C37 121.7(19) . . ?
C34 C35 C36 122.3(16) . . ?
C34 C35 H35 118.8 . . ?
C36 C35 H35 118.8 . . ?
C31 C36 C35 119.4(14) . . ?
C31 C36 H36 120.3 . . ?
C35 C36 H36 120.3 . . ?
C34 C37 H37A 109.5 . . ?
C34 C37 H37B 109.5 . . ?
H37A C37 H37B 109.5 . . ?
C34 C37 H37C 109.5 . . ?
H37A C37 H37C 109.5 . . ?
H37B C37 H37C 109.5 . . ?
O42 S4 O41 112.0(6) . . ?
O42 S4 O43 113.9(8) . . ?
O41 S4 O43 109.0(8) . . ?
O42 S4 C41 106.9(6) . . ?
O41 S4 C41 108.1(6) . . ?
O43 S4 C41 106.5(6) . . ?
C42 C41 C46 119.8(12) . . ?
C42 C41 S4 121.0(11) . . ?
C46 C41 S4 119.0(9) . . ?
C41 C42 C43 118.5(13) . . ?
C41 C42 H42 120.8 . . ?
C43 C42 H42 120.8 . . ?
C44 C43 C42 123.5(13) . . ?
C44 C43 H43 118.2 . . ?
C42 C43 H43 118.2 . . ?
C43 C44 C45 115.4(14) . . ?
C43 C44 C47 122.3(14) . . ?
C45 C44 C47 122.3(15) . . ?
C44 C45 C46 123.4(15) . . ?
C44 C45 H45 118.3 . . ?
C46 C45 H45 118.3 . . ?
C45 C46 C41 118.9(13) . . ?
C45 C46 H46 120.5 . . ?
C41 C46 H46 120.5 . . ?
C44 C47 H47A 109.5 . . ?
C44 C47 H47B 109.5 . . ?
H47A C47 H47B 109.5 . . ?
C44 C47 H47C 109.5 . . ?
H47A C47 H47C 109.5 . . ?
H47B C47 H47C 109.5 . . ?

loop_
_geom_bond_atom_site_label_1
_geom_bond_atom_site_label_2
_geom_bond_distance
_geom_bond_site_symmetry_2
_geom_bond_publ_flag
W1 O1 2.167(7) . ?
W1 O2 2.181(6) . ?
W1 O3 2.186(7) . ?
W1 Se4 2.4591(10) . ?
W1 Se3 2.4874(10) . ?
W1 Se1 2.4923(10) . ?
W1 W2 2.7614(6) . ?
W1 W3 2.7790(6) . ?
W1 Pd1 2.8911(9) . ?
W2 O4 2.180(7) . ?
W2 O5 2.195(7) . ?
W2 O6 2.196(6) . ?
W2 Se3 2.4759(10) . ?
W2 Se4 2.4799(11) . ?
W2 Se2 2.4852(11) . ?
W2 Pd1 2.7623(9) . ?
W2 W3 2.8191(5) . ?
W3 O9 2.171(7) . ?
W3 O8 2.194(6) . ?
W3 O7 2.200(6) . ?
W3 Se2 2.4651(10) . ?
W3 Se3 2.4775(11) . ?
W3 Se1 2.4844(11) . ?
W3 Pd1 2.8365(8) . ?
Pd1 Se2 2.4618(13) . ?
Pd1 Se4 2.4652(13) . ?
Pd1 Se1 2.5371(12) 2_565 ?
Pd1 Se1 2.6060(11) . ?
Pd1 Pd1 2.7637(15) 2_565 ?
Se1 Pd1 2.5371(12) 2_565 ?
S1 O11 1.441(7) . ?
S1 O13 1.442(8) . ?
S1 O12 1.458(7) . ?
S1 C11 1.755(12) . ?
C11 C12 1.292(18) . ?
C11 C16 1.344(19) . ?
C12 C13 1.39(2) . ?
C12 H12 0.9300 . ?
C13 C14 1.30(2) . ?
C13 H13 0.9300 . ?
C14 C15 1.35(2) . ?
C14 C17 1.53(2) . ?
C15 C16 1.33(2) . ?
C15 H15 0.9300 . ?
C16 H16 0.9300 . ?
C17 H17A 0.9600 . ?
C17 H17B 0.9600 . ?
C17 H17C 0.9600 . ?
S2 O21 1.446(8) . ?
S2 O22 1.453(7) . ?
S2 O23 1.461(7) . ?
S2 C21 1.759(12) . ?
C21 C22 1.360(16) . ?
C21 C26 1.361(15) . ?
C22 C23 1.403(18) . ?
C22 H22 0.9300 . ?
C23 C24 1.353(17) . ?
C23 H23 0.9300 . ?
C24 C25 1.358(18) . ?
C24 C27 1.541(17) . ?
C25 C26 1.394(18) . ?
C25 H25 0.9300 . ?
C26 H26 0.9300 . ?
C27 H27A 0.9600 . ?
C27 H27B 0.9600 . ?
C27 H27C 0.9600 . ?
S3 O32 1.433(10) . ?
S3 O33 1.437(8) . ?
S3 O31 1.447(9) . ?
S3 C31 1.770(11) . ?
C31 C36 1.343(17) . ?
C31 C32 1.371(16) . ?
C32 C33 1.37(2) . ?
C32 H32 0.9300 . ?
C33 C34 1.34(2) . ?
C33 H33 0.9300 . ?
C34 C35 1.35(2) . ?
C34 C37 1.49(2) . ?
C35 C36 1.36(2) . ?
C35 H35 0.9300 . ?
C36 H36 0.9300 . ?
C37 H37A 0.9600 . ?
C37 H37B 0.9600 . ?
C37 H37C 0.9600 . ?
S4 O42 1.430(10) . ?
S4 O41 1.440(9) . ?
S4 O43 1.450(12) . ?
S4 C41 1.775(12) . ?
C41 C42 1.346(15) . ?
C41 C46 1.379(18) . ?
C42 C43 1.390(18) . ?
C42 H42 0.9300 . ?
C43 C44 1.359(19) . ?
C43 H43 0.9300 . ?
C44 C45 1.361(19) . ?
C44 C47 1.510(19) . ?
C45 C46 1.369(19) . ?
C45 H45 0.9300 . ?
C46 H46 0.9300 . ?
C47 H47A 0.9600 . ?
C47 H47B 0.9600 . ?
C47 H47C 0.9600 . ?
